data_4083957
loop_
_publ_author_name
'Doctorovich, Fabio'
'Di Salvo, Florencia'
'Escola, Natalia'
'Tr\'apani, Cecilia'
'Shimon, Linda'

_publ_section_title
;
 Formation of Coordinated Nitrosamines by Reaction of K[IrCl5NO] with
 Primary Amines
;
_journal_issue 20
_journal_name_full Organometallics
_journal_page_first 4707
_journal_paper_doi 10.1021/om050457n
_journal_volume 24
_journal_year 2005
_chemical_formula_sum 'C55 H48 Cl5 Ir N2 O P2'
_chemical_formula_weight 1184.34
_chemical_name_systematic ?
_space_group_IT_number 14
_symmetry_cell_setting monoclinic
_symmetry_space_group_name_Hall '-P 2ybc'
_symmetry_space_group_name_H-M 'P 1 21/c 1'
_atom_sites_solution_hydrogens geom
_atom_sites_solution_primary direct
_atom_sites_solution_secondary difmap
_audit_creation_method SHELXL-97
_cell_angle_alpha 90.00
_cell_angle_beta 100.16(3)
_cell_angle_gamma 90.00
_cell_formula_units_Z 4
_cell_length_a 10.706(2)
_cell_length_b 21.686(4)
_cell_length_c 21.954(4)
_cell_measurement_reflns_used 58024
_cell_measurement_temperature 120(2)
_cell_measurement_theta_max 27.48
_cell_measurement_theta_min 1.00
_cell_volume 5017.1(17)
_computing_cell_refinement HKL'
_computing_data_collection 'Collect package (Bruker Nonius)'
_computing_data_reduction HKL'
_computing_structure_refinement 'SHELXL-97 (Sheldrick, 1997)'
_computing_structure_solution 'SHELXS-97 (Sheldrick, 1990)'
_diffrn_ambient_temperature 120(2)
_diffrn_measured_fraction_theta_full 0.952
_diffrn_measured_fraction_theta_max 0.951
_diffrn_measurement_device_type 'Nonius KappaCCD'
_diffrn_measurement_method 'phi and omega scans''
_diffrn_radiation_monochromator graphite
_diffrn_radiation_source 'fine-focus sealed tube'
_diffrn_radiation_type MoK\a
_diffrn_radiation_wavelength 0.71073
_diffrn_reflns_av_R_equivalents 0.0000
_diffrn_reflns_av_sigmaI/netI 0.0746
_diffrn_reflns_limit_h_max 10
_diffrn_reflns_limit_h_min -11
_diffrn_reflns_limit_k_max 22
_diffrn_reflns_limit_k_min 0
_diffrn_reflns_limit_l_max 22
_diffrn_reflns_limit_l_min 0
_diffrn_reflns_number 5458
_diffrn_reflns_theta_full 21.00
_diffrn_reflns_theta_max 21.49
_diffrn_reflns_theta_min 2.70
_exptl_absorpt_coefficient_mu 3.033
_exptl_absorpt_correction_T_max 0.8631
_exptl_absorpt_correction_T_min 0.1952
_exptl_absorpt_correction_type none
_exptl_crystal_colour orange
_exptl_crystal_density_diffrn 1.568
_exptl_crystal_density_method 'not measured'
_exptl_crystal_description Prism
_exptl_crystal_F_000 2368
_exptl_crystal_size_max 0.80
_exptl_crystal_size_mid 0.20
_exptl_crystal_size_min 0.05
_refine_diff_density_max 1.272
_refine_diff_density_min -0.763
_refine_diff_density_rms 0.127
_refine_ls_extinction_method none
_refine_ls_goodness_of_fit_ref 1.051
_refine_ls_hydrogen_treatment mixed
_refine_ls_matrix_type full
_refine_ls_number_parameters 596
_refine_ls_number_reflns 5458
_refine_ls_number_restraints 0
_refine_ls_restrained_S_all 1.051
_refine_ls_R_factor_all 0.0777
_refine_ls_R_factor_gt 0.0481
_refine_ls_shift/su_max 0.019
_refine_ls_shift/su_mean 0.000
_refine_ls_structure_factor_coef Fsqd
_refine_ls_weighting_details 'calc w=1/[\s^2^(Fo^2^)+(0.0584P)^2^+2.9020P] where P=(Fo^2^+2Fc^2^)/3'
_refine_ls_weighting_scheme calc
_refine_ls_wR_factor_gt 0.1072
_refine_ls_wR_factor_ref 0.1173
_reflns_number_gt 3973
_reflns_number_total 5458
_reflns_threshold_expression >2sigma(I)
_cod_data_source_file om050457nsi20050606_044647.cif
_cod_data_source_block m503
_cod_depositor_comments
;
The following automatic conversions were performed:

'_symmetry_cell_setting' value 'Monoclinic' changed to 'monoclinic'
according to
/usr/data/users/saulius/automatic-downloads/retrospective/ACS/lib/dictionaries/cif_core.dic
dictionary named 'cif_core.dic' version 2.4.2 from 2011-04-26.

Automatic conversion script
Id: cif_fix_values 2281 2013-09-26 08:29:07Z andrius 
;
_cod_original_sg_symbol_H-M P2(1)/c
_cod_database_code 4083957

loop_
_symmetry_equiv_pos_as_xyz
'x, y, z'
'-x, y+1/2, -z+1/2'
'-x, -y, -z'
'x, -y-1/2, z-1/2'

loop_
_atom_site_label
_atom_site_type_symbol
_atom_site_fract_x
_atom_site_fract_y
_atom_site_fract_z
_atom_site_U_iso_or_equiv
_atom_site_adp_type
_atom_site_occupancy
_atom_site_symmetry_multiplicity
_atom_site_calc_flag
_atom_site_refinement_flags
Ir1 Ir 0.40973(4) 0.229356(18) 0.830850(19) 0.02851(17) Uani 1 1 d .
Cl1 Cl 0.3519(2) 0.21176(12) 0.92935(11) 0.0378(7) Uani 1 1 d .
Cl2 Cl 0.1967(2) 0.25140(11) 0.78888(11) 0.0319(6) Uani 1 1 d .
Cl3 Cl 0.3813(2) 0.12349(10) 0.80635(12) 0.0324(6) Uani 1 1 d .
Cl4 Cl 0.6249(2) 0.20980(12) 0.87252(12) 0.0405(7) Uani 1 1 d .
Cl5 Cl 0.4431(3) 0.33374(11) 0.85450(13) 0.0421(7) Uani 1 1 d .
N1 N 0.4551(8) 0.2425(4) 0.7476(4) 0.028(2) Uani 1 1 d .
O1 O 0.3969(6) 0.2758(3) 0.7073(3) 0.0445(19) Uani 1 1 d .
N2 N 0.5534(8) 0.2120(4) 0.7355(4) 0.043(2) Uani 1 1 d .
H2 H 0.5904 0.1859 0.7638 0.052 Uiso 1 1 calc R
C1 C 0.6064(9) 0.2177(4) 0.6791(5) 0.034(3) Uani 1 1 d .
C2 C 0.7396(11) 0.2109(5) 0.6892(5) 0.049(3) Uani 1 1 d .
H2 H 0.7867 0.2029 0.7293 0.058 Uiso 1 1 calc R
C3 C 0.5383(10) 0.2278(5) 0.6207(5) 0.049(3) Uani 1 1 d .
H3 H 0.4486 0.2322 0.6139 0.059 Uiso 1 1 calc R
C4 C 0.7985(11) 0.2162(5) 0.6383(5) 0.044(3) Uani 1 1 d .
H4 H 0.8879 0.2113 0.6439 0.052 Uiso 1 1 calc R
C5 C 0.6041(11) 0.2313(5) 0.5726(5) 0.048(3) Uani 1 1 d .
H5 H 0.5569 0.2361 0.5320 0.057 Uiso 1 1 calc R
C6 C 0.7318(10) 0.2285(4) 0.5793(5) 0.034(3) Uani 1 1 d .
C7 C 0.7949(10) 0.2341(4) 0.5231(5) 0.039(3) Uani 1 1 d .
H7A H 0.7330 0.2247 0.4858 0.058 Uiso 1 1 calc R
H7B H 0.8658 0.2049 0.5267 0.058 Uiso 1 1 calc R
H7C H 0.8266 0.2762 0.5205 0.058 Uiso 1 1 calc R
P1 P 0.1419(2) -0.04271(11) 0.90092(12) 0.0281(7) Uani 1 1 d .
C11 C 0.0499(8) 0.0267(4) 0.8846(4) 0.022(2) Uani 1 1 d .
C12 C 0.1088(9) 0.0827(4) 0.8749(4) 0.024(2) Uani 1 1 d .
H12 H 0.1984 0.0842 0.8779 0.029 Uiso 1 1 calc R
C13 C 0.0380(10) 0.1355(4) 0.8609(4) 0.033(3) Uani 1 1 d .
H13 H 0.0779 0.1735 0.8544 0.040 Uiso 1 1 calc R
C14 C -0.0932(9) 0.1322(5) 0.8566(4) 0.032(3) Uani 1 1 d .
H14 H -0.1431 0.1682 0.8466 0.038 Uiso 1 1 calc R
C15 C -0.1515(9) 0.0776(4) 0.8665(4) 0.030(3) Uani 1 1 d .
H15 H -0.2408 0.0764 0.8644 0.036 Uiso 1 1 calc R
C16 C -0.0813(9) 0.0249(4) 0.8794(4) 0.028(2) Uani 1 1 d .
H16 H -0.1225 -0.0130 0.8847 0.034 Uiso 1 1 calc R
C17 C 0.2215(9) -0.0601(5) 0.8363(5) 0.033(3) Uani 1 1 d .
C18 C 0.2837(15) -0.1138(6) 0.8340(7) 0.096(6) Uani 1 1 d .
H18 H 0.2839 -0.1437 0.8656 0.116 Uiso 1 1 calc R
C19 C 0.3477(14) -0.1255(6) 0.7852(8) 0.091(6) Uani 1 1 d .
H19 H 0.3918 -0.1634 0.7843 0.110 Uiso 1 1 calc R
C20 C 0.3487(12) -0.0849(5) 0.7398(6) 0.060(4) Uani 1 1 d .
H20 H 0.3920 -0.0941 0.7066 0.072 Uiso 1 1 calc R
C21 C 0.2875(10) -0.0307(5) 0.7412(5) 0.045(3) Uani 1 1 d .
H21 H 0.2894 -0.0011 0.7095 0.054 Uiso 1 1 calc R
C22 C 0.2213(9) -0.0180(5) 0.7894(5) 0.038(3) Uani 1 1 d .
H22 H 0.1762 0.0197 0.7897 0.045 Uiso 1 1 calc R
C23 C 0.2583(9) -0.0331(5) 0.9712(5) 0.038(3) Uani 1 1 d .
C24 C 0.3326(10) -0.0840(5) 0.9939(6) 0.052(3) Uani 1 1 d .
H24 H 0.3170 -0.1230 0.9743 0.062 Uiso 1 1 calc R
C25 C 0.4275(9) -0.0777(6) 1.0442(6) 0.049(3) Uani 1 1 d .
H25 H 0.4799 -0.1118 1.0590 0.059 Uiso 1 1 calc R
C26 C 0.4458(10) -0.0210(6) 1.0730(5) 0.045(3) Uani 1 1 d .
H26 H 0.5109 -0.0162 1.1082 0.055 Uiso 1 1 calc R
C27 C 0.3714(10) 0.0284(6) 1.0516(5) 0.044(3) Uani 1 1 d .
H27 H 0.3862 0.0672 1.0716 0.053 Uiso 1 1 calc R
C28 C 0.2767(10) 0.0226(5) 1.0019(5) 0.039(3) Uani 1 1 d .
H28 H 0.2232 0.0567 0.9884 0.047 Uiso 1 1 calc R
C29 C 0.0368(8) -0.1054(4) 0.9098(4) 0.025(2) Uani 1 1 d .
C30 C 0.0036(9) -0.1182(5) 0.9672(5) 0.036(3) Uani 1 1 d .
H30 H 0.0460 -0.0977 1.0032 0.044 Uiso 1 1 calc R
C31 C -0.0898(9) -0.1602(4) 0.9720(5) 0.035(3) Uani 1 1 d .
H31 H -0.1132 -0.1679 1.0110 0.042 Uiso 1 1 calc R
C32 C -0.1493(10) -0.1909(4) 0.9208(5) 0.038(3) Uani 1 1 d .
H32 H -0.2130 -0.2204 0.9247 0.046 Uiso 1 1 calc R
C33 C -0.1181(10) -0.1796(5) 0.8632(5) 0.043(3) Uani 1 1 d .
H33 H -0.1608 -0.2010 0.8278 0.052 Uiso 1 1 calc R
C34 C -0.0254(10) -0.1376(4) 0.8574(5) 0.038(3) Uani 1 1 d .
H34 H -0.0031 -0.1301 0.8181 0.045 Uiso 1 1 calc R
P2 P 0.1493(2) 0.49355(12) 0.89162(12) 0.0279(7) Uani 1 1 d .
C41 C 0.0664(9) 0.4234(4) 0.8964(4) 0.028(2) Uani 1 1 d .
C42 C -0.0656(9) 0.4226(5) 0.8926(4) 0.034(3) Uani 1 1 d .
H42 H -0.1125 0.4600 0.8881 0.041 Uiso 1 1 calc R
C43 C -0.1283(11) 0.3655(5) 0.8955(5) 0.046(3) Uani 1 1 d .
H43 H -0.2180 0.3641 0.8921 0.055 Uiso 1 1 calc R
C44 C -0.0589(11) 0.3131(5) 0.9031(5) 0.041(3) Uani 1 1 d .
H44 H -0.1017 0.2753 0.9068 0.049 Uiso 1 1 calc R
C45 C 0.0668(11) 0.3116(5) 0.9056(5) 0.043(3) Uani 1 1 d .
H45 H 0.1105 0.2733 0.9094 0.051 Uiso 1 1 calc R
C46 C 0.1333(10) 0.3659(5) 0.9027(5) 0.037(3) Uani 1 1 d .
H46 H 0.2227 0.3651 0.9049 0.045 Uiso 1 1 calc R
C47 C 0.2533(8) 0.5084(4) 0.9642(5) 0.028(2) Uani 1 1 d .
C48 C 0.2879(9) 0.4624(5) 1.0068(5) 0.033(3) Uani 1 1 d .
H48 H 0.2539 0.4221 0.9992 0.039 Uiso 1 1 calc R
C49 C 0.3736(10) 0.4749(5) 1.0619(5) 0.046(3) Uani 1 1 d .
H49 H 0.3963 0.4433 1.0917 0.055 Uiso 1 1 calc R
C50 C 0.4248(9) 0.5336(5) 1.0723(5) 0.033(3) Uani 1 1 d .
H50 H 0.4849 0.5422 1.1086 0.040 Uiso 1 1 calc R
C51 C 0.3866(9) 0.5801(5) 1.0285(4) 0.031(3) Uani 1 1 d .
H51 H 0.4181 0.6208 1.0360 0.037 Uiso 1 1 calc R
C52 C 0.3038(9) 0.5671(5) 0.9747(5) 0.035(3) Uani 1 1 d .
H52 H 0.2810 0.5986 0.9447 0.042 Uiso 1 1 calc R
C53 C 0.0396(9) 0.5568(4) 0.8764(4) 0.024(2) Uani 1 1 d .
C54 C -0.0041(10) 0.5742(4) 0.8158(5) 0.039(3) Uani 1 1 d .
H54 H 0.0282 0.5546 0.7831 0.046 Uiso 1 1 calc R
C55 C -0.0946(9) 0.6201(5) 0.8026(5) 0.034(3) Uani 1 1 d .
H55 H -0.1247 0.6325 0.7612 0.041 Uiso 1 1 calc R
C56 C -0.1406(9) 0.6475(4) 0.8513(5) 0.036(3) Uani 1 1 d .
H56 H -0.2032 0.6788 0.8425 0.043 Uiso 1 1 calc R
C57 C -0.0990(9) 0.6312(5) 0.9114(5) 0.036(3) Uani 1 1 d .
H57 H -0.1323 0.6507 0.9438 0.043 Uiso 1 1 calc R
C58 C -0.0055(9) 0.5848(5) 0.9245(5) 0.033(3) Uani 1 1 d .
H58 H 0.0258 0.5729 0.9661 0.040 Uiso 1 1 calc R
C59 C 0.2381(8) 0.4905(4) 0.8283(4) 0.026(2) Uani 1 1 d .
C60 C 0.2318(9) 0.4409(5) 0.7883(5) 0.037(3) Uani 1 1 d .
H60 H 0.1779 0.4070 0.7927 0.044 Uiso 1 1 calc R
C61 C 0.3049(11) 0.4407(6) 0.7414(5) 0.046(3) Uani 1 1 d .
H61 H 0.3040 0.4061 0.7148 0.055 Uiso 1 1 calc R
C62 C 0.3768(11) 0.4907(6) 0.7346(5) 0.047(3) Uani 1 1 d .
H62 H 0.4236 0.4912 0.7017 0.056 Uiso 1 1 calc R
C63 C 0.3849(10) 0.5407(5) 0.7734(5) 0.044(3) Uani 1 1 d .
H63 H 0.4379 0.5745 0.7677 0.053 Uiso 1 1 calc R
C64 C 0.3146(9) 0.5415(5) 0.8216(5) 0.036(3) Uani 1 1 d .
H64 H 0.3187 0.5758 0.8488 0.043 Uiso 1 1 calc R

loop_
_atom_site_aniso_label
_atom_site_aniso_U_11
_atom_site_aniso_U_22
_atom_site_aniso_U_33
_atom_site_aniso_U_23
_atom_site_aniso_U_13
_atom_site_aniso_U_12
Ir1 0.0294(3) 0.0286(3) 0.0279(3) -0.0012(2) 0.00604(18) -0.0019(2)
Cl1 0.0383(15) 0.0515(17) 0.0238(15) 0.0038(12) 0.0060(12) 0.0025(13)
Cl2 0.0305(14) 0.0386(15) 0.0267(15) 0.0026(11) 0.0055(12) 0.0026(12)
Cl3 0.0320(14) 0.0253(14) 0.0393(16) -0.0024(11) 0.0050(12) -0.0015(12)
Cl4 0.0321(15) 0.0492(17) 0.0391(17) -0.0005(13) 0.0033(13) -0.0031(13)
Cl5 0.0466(17) 0.0335(15) 0.0490(18) -0.0003(13) 0.0161(14) -0.0019(13)
N1 0.031(5) 0.030(5) 0.028(5) 0.002(4) 0.019(4) -0.002(4)
O1 0.040(4) 0.059(5) 0.036(5) 0.020(4) 0.012(4) 0.019(4)
N2 0.048(6) 0.051(6) 0.038(6) 0.020(5) 0.026(5) 0.019(5)
C1 0.026(6) 0.042(7) 0.041(8) 0.002(5) 0.023(6) 0.009(5)
C2 0.057(8) 0.054(8) 0.040(8) 0.007(6) 0.021(6) 0.008(6)
C3 0.032(6) 0.074(9) 0.039(8) -0.006(7) -0.003(6) 0.004(6)
C4 0.045(7) 0.045(7) 0.046(8) 0.007(6) 0.020(7) 0.007(6)
C5 0.061(9) 0.060(8) 0.024(7) 0.003(6) 0.012(6) 0.009(7)
C6 0.048(7) 0.022(6) 0.034(7) 0.001(5) 0.016(6) 0.002(6)
C7 0.056(7) 0.017(5) 0.054(8) 0.018(5) 0.037(6) 0.014(5)
P1 0.0263(15) 0.0261(15) 0.0342(18) 0.0008(12) 0.0112(13) 0.0027(12)
C11 0.024(6) 0.024(6) 0.018(6) -0.003(4) 0.005(5) -0.004(5)
C12 0.024(5) 0.034(6) 0.015(6) -0.005(5) 0.005(5) -0.009(5)
C13 0.058(8) 0.010(5) 0.030(7) 0.003(4) 0.002(6) -0.001(5)
C14 0.022(6) 0.050(7) 0.022(6) 0.008(5) 0.000(5) 0.019(5)
C15 0.026(6) 0.030(6) 0.037(7) 0.004(5) 0.015(5) -0.011(5)
C16 0.032(6) 0.021(6) 0.033(7) 0.004(5) 0.013(5) 0.004(5)
C17 0.026(6) 0.035(6) 0.043(7) -0.002(6) 0.016(5) 0.005(5)
C18 0.139(14) 0.049(9) 0.132(15) 0.033(9) 0.109(13) 0.036(9)
C19 0.122(13) 0.042(8) 0.137(15) 0.020(9) 0.097(12) 0.038(9)
C20 0.073(9) 0.037(7) 0.081(11) -0.006(7) 0.046(8) 0.006(7)
C21 0.051(7) 0.058(8) 0.026(7) 0.001(6) 0.002(6) 0.011(6)
C22 0.039(7) 0.049(7) 0.025(7) 0.000(6) 0.005(6) 0.009(6)
C23 0.030(6) 0.050(8) 0.036(7) 0.017(6) 0.016(5) -0.002(6)
C24 0.032(7) 0.042(8) 0.081(10) 0.014(7) 0.006(7) 0.002(6)
C25 0.015(6) 0.058(9) 0.073(10) 0.039(7) 0.003(6) -0.008(6)
C26 0.034(7) 0.075(9) 0.028(7) 0.017(7) 0.005(5) -0.015(7)
C27 0.034(7) 0.060(8) 0.037(8) -0.002(6) 0.001(6) 0.006(6)
C28 0.047(7) 0.037(7) 0.039(8) 0.007(6) 0.021(6) 0.015(6)
C29 0.025(6) 0.030(6) 0.023(6) 0.007(5) 0.011(5) 0.011(5)
C30 0.028(6) 0.038(7) 0.042(8) -0.002(5) 0.004(5) 0.001(6)
C31 0.039(7) 0.028(6) 0.041(7) 0.006(5) 0.019(6) 0.008(6)
C32 0.038(6) 0.023(6) 0.053(8) -0.010(6) 0.008(6) -0.004(5)
C33 0.051(7) 0.041(7) 0.035(8) -0.007(6) 0.003(6) -0.016(6)
C34 0.055(7) 0.032(6) 0.026(7) -0.015(5) 0.009(6) -0.007(6)
P2 0.0272(15) 0.0320(16) 0.0244(16) 0.0021(12) 0.0041(13) -0.0005(13)
C41 0.035(6) 0.021(6) 0.026(6) -0.006(5) 0.004(5) 0.000(5)
C42 0.035(7) 0.040(7) 0.032(7) 0.008(5) 0.015(5) 0.012(6)
C43 0.043(7) 0.037(7) 0.063(9) -0.014(6) 0.024(6) -0.018(6)
C44 0.061(8) 0.029(7) 0.038(7) -0.010(5) 0.024(6) -0.012(6)
C45 0.057(8) 0.037(7) 0.041(7) -0.007(6) 0.026(6) -0.004(7)
C46 0.047(7) 0.033(7) 0.035(7) -0.003(5) 0.017(6) -0.001(6)
C47 0.020(5) 0.024(6) 0.043(7) 0.005(5) 0.012(5) 0.000(5)
C48 0.031(6) 0.038(7) 0.031(7) 0.009(5) 0.010(5) 0.005(5)
C49 0.053(7) 0.046(8) 0.032(7) 0.010(6) -0.009(6) 0.012(6)
C50 0.028(6) 0.046(7) 0.026(7) -0.017(6) 0.005(5) 0.005(6)
C51 0.028(6) 0.034(6) 0.027(7) -0.010(5) -0.001(5) -0.005(5)
C52 0.040(7) 0.039(7) 0.024(7) 0.000(5) 0.003(6) -0.002(6)
C53 0.033(6) 0.026(6) 0.014(6) 0.010(5) 0.003(5) 0.009(5)
C54 0.050(7) 0.024(6) 0.042(8) -0.005(5) 0.010(6) 0.000(6)
C55 0.042(7) 0.034(6) 0.027(6) -0.003(5) 0.006(5) -0.001(6)
C56 0.034(6) 0.021(6) 0.049(8) 0.005(6) -0.003(6) 0.008(5)
C57 0.027(6) 0.045(7) 0.037(8) -0.003(6) 0.009(5) 0.000(6)
C58 0.031(6) 0.050(7) 0.018(6) 0.009(5) 0.001(5) 0.001(6)
C59 0.016(5) 0.040(6) 0.022(6) 0.010(5) 0.002(5) 0.000(5)
C60 0.033(6) 0.050(7) 0.028(7) -0.001(6) 0.008(5) 0.001(5)
C61 0.053(8) 0.065(8) 0.021(7) -0.002(6) 0.013(6) -0.001(7)
C62 0.055(8) 0.061(8) 0.025(7) 0.019(6) 0.010(6) 0.021(7)
C63 0.036(7) 0.044(7) 0.051(8) 0.016(6) 0.007(6) -0.001(6)
C64 0.032(6) 0.045(7) 0.029(7) 0.014(5) 0.002(5) 0.002(6)

loop_
_atom_type_symbol
_atom_type_description
_atom_type_scat_dispersion_real
_atom_type_scat_dispersion_imag
_atom_type_scat_source
C C 0.0033 0.0016 'International Tables Vol C Tables 4.2.6.8 and 6.1.1.4'
H H 0.0000 0.0000 'International Tables Vol C Tables 4.2.6.8 and 6.1.1.4'
N N 0.0061 0.0033 'International Tables Vol C Tables 4.2.6.8 and 6.1.1.4'
O O 0.0106 0.0060 'International Tables Vol C Tables 4.2.6.8 and 6.1.1.4'
Cl Cl 0.1484 0.1585 'International Tables Vol C Tables 4.2.6.8 and 6.1.1.4'
Ir Ir -1.4442 7.9887 'International Tables Vol C Tables 4.2.6.8 and 6.1.1.4'
P P 0.1023 0.0942 'International Tables Vol C Tables 4.2.6.8 and 6.1.1.4'

loop_
_geom_angle_atom_site_label_1
_geom_angle_atom_site_label_2
_geom_angle_atom_site_label_3
_geom_angle
N1 Ir1 Cl5 90.8(2)
N1 Ir1 Cl2 89.3(3)
Cl5 Ir1 Cl2 89.41(9)
N1 Ir1 Cl4 90.1(3)
Cl5 Ir1 Cl4 89.29(10)
Cl2 Ir1 Cl4 178.57(9)
N1 Ir1 Cl3 88.4(2)
Cl5 Ir1 Cl3 178.54(9)
Cl2 Ir1 Cl3 91.78(9)
Cl4 Ir1 Cl3 89.51(9)
N1 Ir1 Cl1 178.6(2)
Cl5 Ir1 Cl1 90.43(9)
Cl2 Ir1 Cl1 89.93(9)
Cl4 Ir1 Cl1 90.66(9)
Cl3 Ir1 Cl1 90.42(9)
O1 N1 N2 118.4(7)
O1 N1 Ir1 124.9(6)
N2 N1 Ir1 116.7(7)
N1 N2 C1 125.3(8)
N1 N2 H2 117.4
C1 N2 H2 117.4
C3 C1 C2 121.1(9)
C3 C1 N2 125.8(9)
C2 C1 N2 113.1(9)
C4 C2 C1 117.2(11)
C4 C2 H2 121.4
C1 C2 H2 121.4
C5 C3 C1 117.8(10)
C5 C3 H3 121.1
C1 C3 H3 121.1
C2 C4 C6 122.5(10)
C2 C4 H4 118.7
C6 C4 H4 118.7
C6 C5 C3 124.2(11)
C6 C5 H5 117.9
C3 C5 H5 117.9
C5 C6 C4 116.9(9)
C5 C6 C7 119.8(10)
C4 C6 C7 123.1(10)
C6 C7 H7A 109.5
C6 C7 H7B 109.5
H7A C7 H7B 109.5
C6 C7 H7C 109.5
H7A C7 H7C 109.5
H7B C7 H7C 109.5
C29 P1 C11 108.9(4)
C29 P1 C23 110.1(4)
C11 P1 C23 110.0(5)
C29 P1 C17 108.5(4)
C11 P1 C17 109.5(4)
C23 P1 C17 109.9(5)
C16 C11 C12 119.1(8)
C16 C11 P1 120.2(7)
C12 C11 P1 120.6(7)
C13 C12 C11 120.6(9)
C13 C12 H12 119.7
C11 C12 H12 119.7
C12 C13 C14 118.7(9)
C12 C13 H13 120.6
C14 C13 H13 120.6
C15 C14 C13 121.0(9)
C15 C14 H14 119.5
C13 C14 H14 119.5
C16 C15 C14 120.3(9)
C16 C15 H15 119.9
C14 C15 H15 119.9
C15 C16 C11 120.2(9)
C15 C16 H16 119.9
C11 C16 H16 119.9
C18 C17 C22 118.7(10)
C18 C17 P1 120.8(9)
C22 C17 P1 120.5(8)
C17 C18 C19 120.0(12)
C17 C18 H18 120.0
C19 C18 H18 120.0
C20 C19 C18 121.7(12)
C20 C19 H19 119.2
C18 C19 H19 119.2
C19 C20 C21 119.4(11)
C19 C20 H20 120.3
C21 C20 H20 120.3
C20 C21 C22 120.1(11)
C20 C21 H21 120.0
C22 C21 H21 120.0
C17 C22 C21 120.0(10)
C17 C22 H22 120.0
C21 C22 H22 120.0
C28 C23 C24 119.5(11)
C28 C23 P1 122.2(9)
C24 C23 P1 118.2(9)
C25 C24 C23 120.2(12)
C25 C24 H24 119.9
C23 C24 H24 119.9
C24 C25 C26 118.9(11)
C24 C25 H25 120.6
C26 C25 H25 120.6
C27 C26 C25 120.9(11)
C27 C26 H26 119.6
C25 C26 H26 119.6
C28 C27 C26 120.8(11)
C28 C27 H27 119.6
C26 C27 H27 119.6
C27 C28 C23 119.7(11)
C27 C28 H28 120.2
C23 C28 H28 120.2
C30 C29 C34 118.6(9)
C30 C29 P1 120.9(8)
C34 C29 P1 120.1(7)
C31 C30 C29 120.5(10)
C31 C30 H30 119.8
C29 C30 H30 119.8
C32 C31 C30 120.2(10)
C32 C31 H31 119.9
C30 C31 H31 119.9
C31 C32 C33 120.9(10)
C31 C32 H32 119.6
C33 C32 H32 119.6
C34 C33 C32 119.8(10)
C34 C33 H33 120.1
C32 C33 H33 120.1
C33 C34 C29 120.0(9)
C33 C34 H34 120.0
C29 C34 H34 120.0
C41 P2 C53 110.4(5)
C41 P2 C47 109.8(4)
C53 P2 C47 108.0(4)
C41 P2 C59 110.4(4)
C53 P2 C59 107.4(4)
C47 P2 C59 110.9(4)
C42 C41 C46 118.6(9)
C42 C41 P2 121.1(7)
C46 C41 P2 120.3(8)
C41 C42 C43 119.3(9)
C41 C42 H42 120.3
C43 C42 H42 120.3
C44 C43 C42 119.1(10)
C44 C43 H43 120.5
C42 C43 H43 120.5
C45 C44 C43 123.5(10)
C45 C44 H44 118.2
C43 C44 H44 118.2
C44 C45 C46 120.0(11)
C44 C45 H45 120.0
C46 C45 H45 120.0
C45 C46 C41 119.5(10)
C45 C46 H46 120.3
C41 C46 H46 120.3
C48 C47 C52 120.2(10)
C48 C47 P2 121.4(8)
C52 C47 P2 118.3(8)
C47 C48 C49 120.0(10)
C47 C48 H48 120.0
C49 C48 H48 120.0
C50 C49 C48 119.8(10)
C50 C49 H49 120.1
C48 C49 H49 120.1
C49 C50 C51 119.1(10)
C49 C50 H50 120.5
C51 C50 H50 120.5
C52 C51 C50 120.5(10)
C52 C51 H51 119.7
C50 C51 H51 119.7
C51 C52 C47 120.3(10)
C51 C52 H52 119.8
C47 C52 H52 119.8
C58 C53 C54 120.9(9)
C58 C53 P2 120.0(7)
C54 C53 P2 119.0(7)
C53 C54 C55 120.1(9)
C53 C54 H54 119.9
C55 C54 H54 119.9
C54 C55 C56 118.6(10)
C54 C55 H55 120.7
C56 C55 H55 120.7
C57 C56 C55 122.3(10)
C57 C56 H56 118.8
C55 C56 H56 118.8
C56 C57 C58 118.8(9)
C56 C57 H57 120.6
C58 C57 H57 120.6
C53 C58 C57 119.3(9)
C53 C58 H58 120.4
C57 C58 H58 120.4
C60 C59 C64 120.7(9)
C60 C59 P2 122.7(7)
C64 C59 P2 116.5(8)
C59 C60 C61 120.0(10)
C59 C60 H60 120.0
C61 C60 H60 120.0
C62 C61 C60 118.8(11)
C62 C61 H61 120.6
C60 C61 H61 120.6
C61 C62 C63 122.6(11)
C61 C62 H62 118.7
C63 C62 H62 118.7
C62 C63 C64 119.7(10)
C62 C63 H63 120.1
C64 C63 H63 120.1
C59 C64 C63 118.1(10)
C59 C64 H64 120.9
C63 C64 H64 120.9

loop_
_geom_bond_atom_site_label_1
_geom_bond_atom_site_label_2
_geom_bond_distance
Ir1 N1 1.992(7)
Ir1 Cl5 2.336(3)
Ir1 Cl2 2.353(3)
Ir1 Cl4 2.362(3)
Ir1 Cl3 2.365(2)
Ir1 Cl1 2.383(2)
N1 O1 1.225(10)
N1 N2 1.309(10)
N2 C1 1.455(12)
N2 H2 0.8800
C1 C3 1.377(15)
C1 C2 1.412(14)
C2 C4 1.381(14)
C2 H2 0.9500
C3 C5 1.371(14)
C3 H3 0.9500
C4 C6 1.391(15)
C4 H4 0.9500
C5 C6 1.351(14)
C5 H5 0.9500
C6 C7 1.511(13)
C7 H7A 0.9800
C7 H7B 0.9800
C7 H7C 0.9800
P1 C29 1.797(9)
P1 C11 1.800(9)
P1 C23 1.816(11)
P1 C17 1.819(10)
C11 C16 1.390(12)
C11 C12 1.402(12)
C12 C13 1.378(13)
C12 H12 0.9500
C13 C14 1.393(13)
C13 H13 0.9500
C14 C15 1.373(13)
C14 H14 0.9500
C15 C16 1.370(12)
C15 H15 0.9500
C16 H16 0.9500
C17 C18 1.348(15)
C17 C22 1.375(14)
C18 C19 1.393(16)
C18 H18 0.9500
C19 C20 1.331(17)
C19 H19 0.9500
C20 C21 1.349(14)
C20 H20 0.9500
C21 C22 1.401(13)
C21 H21 0.9500
C22 H22 0.9500
C23 C28 1.381(14)
C23 C24 1.400(14)
C24 C25 1.369(16)
C24 H24 0.9500
C25 C26 1.382(16)
C25 H25 0.9500
C26 C27 1.367(15)
C26 H26 0.9500
C27 C28 1.357(14)
C27 H27 0.9500
C28 H28 0.9500
C29 C30 1.396(13)
C29 C34 1.408(13)
C30 C31 1.369(13)
C30 H30 0.9500
C31 C32 1.363(14)
C31 H31 0.9500
C32 C33 1.386(14)
C32 H32 0.9500
C33 C34 1.370(13)
C33 H33 0.9500
C34 H34 0.9500
P2 C41 1.774(9)
P2 C53 1.798(9)
P2 C47 1.805(10)
P2 C59 1.818(9)
C41 C42 1.400(13)
C41 C46 1.432(13)
C42 C43 1.415(13)
C42 H42 0.9500
C43 C44 1.354(14)
C43 H43 0.9500
C44 C45 1.337(14)
C44 H44 0.9500
C45 C46 1.384(13)
C45 H45 0.9500
C46 H46 0.9500
C47 C48 1.374(13)
C47 C52 1.386(13)
C48 C49 1.409(14)
C48 H48 0.9500
C49 C50 1.388(14)
C49 H49 0.9500
C50 C51 1.405(13)
C50 H50 0.9500
C51 C52 1.373(13)
C51 H51 0.9500
C52 H52 0.9500
C53 C58 1.376(12)
C53 C54 1.383(13)
C54 C55 1.384(13)
C54 H54 0.9500
C55 C56 1.388(13)
C55 H55 0.9500
C56 C57 1.361(14)
C56 H56 0.9500
C57 C58 1.414(13)
C57 H57 0.9500
C58 H58 0.9500
C59 C60 1.382(14)
C59 C64 1.400(13)
C60 C61 1.399(13)
C60 H60 0.9500
C61 C62 1.353(15)
C61 H61 0.9500
C62 C63 1.372(15)
C62 H62 0.9500
C63 C64 1.401(13)
C63 H63 0.9500
C64 H64 0.9500

loop_
_geom_torsion_atom_site_label_1
_geom_torsion_atom_site_label_2
_geom_torsion_atom_site_label_3
_geom_torsion_atom_site_label_4
_geom_torsion
Cl5 Ir1 N1 O1 -62.3(7)
Cl2 Ir1 N1 O1 27.1(7)
Cl4 Ir1 N1 O1 -151.6(7)
Cl3 Ir1 N1 O1 118.9(7)
Cl1 Ir1 N1 O1 85(11)
Cl5 Ir1 N1 N2 118.9(6)
Cl2 Ir1 N1 N2 -151.7(7)
Cl4 Ir1 N1 N2 29.6(6)
Cl3 Ir1 N1 N2 -59.9(6)
Cl1 Ir1 N1 N2 -94(11)
O1 N1 N2 C1 4.9(14)
Ir1 N1 N2 C1 -176.3(7)
N1 N2 C1 C3 -35.2(16)
N1 N2 C1 C2 145.7(10)
C3 C1 C2 C4 1.5(16)
N2 C1 C2 C4 -179.4(9)
C2 C1 C3 C5 -0.4(16)
N2 C1 C3 C5 -179.3(9)
C1 C2 C4 C6 0.7(15)
C1 C3 C5 C6 -3.3(17)
C3 C5 C6 C4 5.4(16)
C3 C5 C6 C7 -178.9(9)
C2 C4 C6 C5 -4.0(16)
C2 C4 C6 C7 -179.6(9)
C29 P1 C11 C16 -1.6(9)
C23 P1 C11 C16 -122.3(8)
C17 P1 C11 C16 116.8(8)
C29 P1 C11 C12 -179.3(7)
C23 P1 C11 C12 60.0(8)
C17 P1 C11 C12 -60.8(8)
C16 C11 C12 C13 0.7(13)
P1 C11 C12 C13 178.4(7)
C11 C12 C13 C14 -0.1(14)
C12 C13 C14 C15 0.6(15)
C13 C14 C15 C16 -1.6(15)
C14 C15 C16 C11 2.3(14)
C12 C11 C16 C15 -1.8(14)
P1 C11 C16 C15 -179.5(7)
C29 P1 C17 C18 -53.1(12)
C11 P1 C17 C18 -171.8(11)
C23 P1 C17 C18 67.3(12)
C29 P1 C17 C22 128.1(9)
C11 P1 C17 C22 9.4(10)
C23 P1 C17 C22 -111.5(9)
C22 C17 C18 C19 1(2)
P1 C17 C18 C19 -177.9(12)
C17 C18 C19 C20 -1(3)
C18 C19 C20 C21 1(2)
C19 C20 C21 C22 -1(2)
C18 C17 C22 C21 -1.6(17)
P1 C17 C22 C21 177.3(8)
C20 C21 C22 C17 1.9(17)
C29 P1 C23 C28 -125.6(8)
C11 P1 C23 C28 -5.6(9)
C17 P1 C23 C28 115.0(8)
C29 P1 C23 C24 55.2(9)
C11 P1 C23 C24 175.2(7)
C17 P1 C23 C24 -64.2(9)
C28 C23 C24 C25 -3.7(15)
P1 C23 C24 C25 175.4(8)
C23 C24 C25 C26 2.0(16)
C24 C25 C26 C27 -0.6(15)
C25 C26 C27 C28 0.9(15)
C26 C27 C28 C23 -2.6(15)
C24 C23 C28 C27 4.0(15)
P1 C23 C28 C27 -175.1(8)
C11 P1 C29 C30 -87.3(8)
C23 P1 C29 C30 33.3(9)
C17 P1 C29 C30 153.6(7)
C11 P1 C29 C34 84.9(8)
C23 P1 C29 C34 -154.5(8)
C17 P1 C29 C34 -34.2(9)
C34 C29 C30 C31 -1.5(13)
P1 C29 C30 C31 170.8(7)
C29 C30 C31 C32 1.5(14)
C30 C31 C32 C33 -1.0(15)
C31 C32 C33 C34 0.7(16)
C32 C33 C34 C29 -0.7(15)
C30 C29 C34 C33 1.2(14)
P1 C29 C34 C33 -171.2(8)
C53 P2 C41 C42 -3.9(10)
C47 P2 C41 C42 114.9(8)
C59 P2 C41 C42 -122.5(8)
C53 P2 C41 C46 174.4(7)
C47 P2 C41 C46 -66.8(9)
C59 P2 C41 C46 55.8(9)
C46 C41 C42 C43 0.5(14)
P2 C41 C42 C43 178.8(8)
C41 C42 C43 C44 1.3(16)
C42 C43 C44 C45 -2.8(17)
C43 C44 C45 C46 2.4(17)
C44 C45 C46 C41 -0.5(16)
C42 C41 C46 C45 -0.8(14)
P2 C41 C46 C45 -179.2(8)
C41 P2 C47 C48 18.2(9)
C53 P2 C47 C48 138.5(7)
C59 P2 C47 C48 -104.1(8)
C41 P2 C47 C52 -165.3(7)
C53 P2 C47 C52 -44.9(8)
C59 P2 C47 C52 72.4(8)
C52 C47 C48 C49 0.8(14)
P2 C47 C48 C49 177.2(7)
C47 C48 C49 C50 -1.2(15)
C48 C49 C50 C51 2.2(15)
C49 C50 C51 C52 -2.8(14)
C50 C51 C52 C47 2.4(14)
C48 C47 C52 C51 -1.4(14)
P2 C47 C52 C51 -178.0(7)
C41 P2 C53 C58 83.7(9)
C47 P2 C53 C58 -36.3(9)
C59 P2 C53 C58 -155.9(8)
C41 P2 C53 C54 -92.4(8)
C47 P2 C53 C54 147.6(8)
C59 P2 C53 C54 28.0(9)
C58 C53 C54 C55 -0.2(15)
P2 C53 C54 C55 175.8(7)
C53 C54 C55 C56 -0.5(14)
C54 C55 C56 C57 0.5(15)
C55 C56 C57 C58 0.2(15)
C54 C53 C58 C57 0.8(14)
P2 C53 C58 C57 -175.1(7)
C56 C57 C58 C53 -0.8(14)
C41 P2 C59 C60 4.0(10)
C53 P2 C59 C60 -116.4(9)
C47 P2 C59 C60 125.9(8)
C41 P2 C59 C64 -176.1(7)
C53 P2 C59 C64 63.5(8)
C47 P2 C59 C64 -54.3(8)
C64 C59 C60 C61 1.7(15)
P2 C59 C60 C61 -178.5(8)
C59 C60 C61 C62 -2.7(16)
C60 C61 C62 C63 2.6(17)
C61 C62 C63 C64 -1.3(17)
C60 C59 C64 C63 -0.4(14)
P2 C59 C64 C63 179.7(7)
C62 C63 C64 C59 0.2(15)
